data_7034670
loop_
_publ_author_name
'Dudkina, Yulia B.'
'Gryaznova, Tatyana V.'
'Osin, Yuri N.'
'Salnikov, Vadim V.'
'Davydov, Nikolay A.'
'Fedorenko, Svetlana V.'
'Mustafina, Asia R.'
'Vicic, David A.'
'Sinyashin, Oleg G.'
'Budnikova, Yulia H.'

_publ_section_title
;
 Nanoheterogeneous catalysis in electrochemically induced olefin
 perfluoroalkylation.
;
_journal_issue 19
_journal_name_full 'Dalton transactions (Cambridge, England : 2003)'
_journal_page_first 8833
_journal_page_last 8838
_journal_paper_doi 10.1039/c5dt00269a
_journal_volume 44
_journal_year 2015
_chemical_formula_moiety 'C32 H26 F24'
_chemical_formula_sum 'C32 H26 F24'
_chemical_formula_weight 866.53
_space_group_IT_number 14
_symmetry_cell_setting monoclinic
_symmetry_Int_Tables_number 14
_symmetry_space_group_name_Hall '-P 2yn'
_symmetry_space_group_name_H-M 'P 1 21/n 1'
_atom_sites_solution_hydrogens geom
_atom_sites_solution_primary direct
_atom_sites_solution_secondary difmap
_audit_creation_method SHELXL-97
_audit_update_record
;
2015-03-24 deposited with the CCDC.
2015-04-01 downloaded from the CCDC.
;
_cell_angle_alpha 90.00
_cell_angle_beta 102.310(3)
_cell_angle_gamma 90.00
_cell_formula_units_Z 2
_cell_length_a 7.7287(9)
_cell_length_b 24.374(3)
_cell_length_c 9.3149(11)
_cell_measurement_reflns_used 9621
_cell_measurement_temperature 135(2)
_cell_measurement_theta_max 27.89
_cell_measurement_theta_min 3.12
_cell_volume 1714.4(4)
_computing_cell_refinement 'APEX2  v2, 1-4  (Bruker AXS, 2005-2007)'
_computing_data_collection 'APEX2  v2, 1-4  (Bruker AXS, 2005-2007)'
_computing_data_reduction 'SAINT NT v6.0 (Bruker AXS, 2003)'
_computing_molecular_graphics 'ORTEP-3 for Windows (Farrugia, 1997)'
_computing_publication_material 'enCIFer (Allen et al. 2004)'
_computing_structure_refinement 'SHELXL-97 (Sheldrick, 1997)'
_computing_structure_solution 'SHELXS97 (Sheldrick, 1997)'
_diffrn_ambient_temperature 135(2)
_diffrn_measured_fraction_theta_full 0.995
_diffrn_measured_fraction_theta_max 0.996
_diffrn_measurement_device 'Bruker D8 QUEST CCD'
_diffrn_measurement_method '\w scans'
_diffrn_radiation_monochromator graphite
_diffrn_radiation_probe x-ray
_diffrn_radiation_type MoK\a
_diffrn_radiation_wavelength 0.71073
_diffrn_reflns_av_R_equivalents 0.0309
_diffrn_reflns_av_sigmaI/netI 0.0189
_diffrn_reflns_limit_h_max 10
_diffrn_reflns_limit_h_min -10
_diffrn_reflns_limit_k_max 31
_diffrn_reflns_limit_k_min -32
_diffrn_reflns_limit_l_max 12
_diffrn_reflns_limit_l_min -12
_diffrn_reflns_number 27008
_diffrn_reflns_theta_full 27.90
_diffrn_reflns_theta_max 27.90
_diffrn_reflns_theta_min 3.12
_diffrn_source 'fine-focus sealed tube'
_exptl_absorpt_coefficient_mu 0.189
_exptl_absorpt_correction_T_max 0.9704
_exptl_absorpt_correction_T_min 0.9560
_exptl_absorpt_correction_type multi-scan
_exptl_absorpt_process_details 'SADABS version 2.10 (Sheldrick,Bruker AXS Inc.)'
_exptl_crystal_colour colorless
_exptl_crystal_density_diffrn 1.679
_exptl_crystal_density_method 'not measured'
_exptl_crystal_description prism
_exptl_crystal_F_000 868
_exptl_crystal_size_max 0.24
_exptl_crystal_size_mid 0.17
_exptl_crystal_size_min 0.16
_refine_diff_density_max 0.582
_refine_diff_density_min -0.306
_refine_diff_density_rms 0.067
_refine_ls_extinction_method none
_refine_ls_goodness_of_fit_ref 1.073
_refine_ls_hydrogen_treatment constr
_refine_ls_matrix_type full
_refine_ls_number_parameters 254
_refine_ls_number_reflns 4084
_refine_ls_number_restraints 0
_refine_ls_restrained_S_all 1.073
_refine_ls_R_factor_all 0.0696
_refine_ls_R_factor_gt 0.0544
_refine_ls_shift/su_max 0.000
_refine_ls_shift/su_mean 0.000
_refine_ls_structure_factor_coef Fsqd
_refine_ls_weighting_details 'calc w=1/[\s^2^(Fo^2^)+(0.0701P)^2^+1.5421P] where P=(Fo^2^+2Fc^2^)/3'
_refine_ls_weighting_scheme calc
_refine_ls_wR_factor_gt 0.1396
_refine_ls_wR_factor_ref 0.1537
_reflns_number_gt 3237
_reflns_number_total 4084
_reflns_threshold_expression >2sigma(I)
_cod_data_source_file c5dt00269a2.cif
_cod_data_source_block rs1a
_cod_depositor_comments 'Adding full bibliography for 7034670--7034671.cif.'
_cod_original_cell_volume 1714.4(3)
_cod_original_sg_symbol_H-M 'P 21/n'
_cod_database_code 7034670

loop_
_symmetry_equiv_pos_as_xyz
'x, y, z'
'-x+1/2, y+1/2, -z+1/2'
'-x, -y, -z'
'x-1/2, -y-1/2, z-1/2'

loop_
_atom_site_label
_atom_site_type_symbol
_atom_site_fract_x
_atom_site_fract_y
_atom_site_fract_z
_atom_site_U_iso_or_equiv
_atom_site_adp_type
_atom_site_occupancy
_atom_site_symmetry_multiplicity
_atom_site_calc_flag
_atom_site_refinement_flags
C1 C 0.5392(3) 0.35598(10) 0.4936(3) 0.0406(5) Uani 1 1 d .
H1 H 0.4737 0.3682 0.5697 0.049 Uiso 1 1 calc R
C2 C 0.5721(3) 0.29404(9) 0.5033(2) 0.0354(5) Uani 1 1 d .
C3 C 0.4061(3) 0.26019(9) 0.5076(2) 0.0317(4) Uani 1 1 d .
C4 C 0.4275(3) 0.19707(8) 0.4992(2) 0.0305(4) Uani 1 1 d .
C5 C 0.2688(3) 0.16352(8) 0.5302(2) 0.0293(4) Uani 1 1 d .
C6 C 0.2542(3) 0.10414(8) 0.4721(2) 0.0294(4) Uani 1 1 d .
C7 C 0.1255(3) 0.06980(8) 0.5353(2) 0.0287(4) Uani 1 1 d .
H7A H 0.0251 0.0936 0.5459 0.034 Uiso 1 1 calc R
H7B H 0.1857 0.0580 0.6352 0.034 Uiso 1 1 calc R
C8 C 0.0494(3) 0.01830(8) 0.4480(2) 0.0294(4) Uani 1 1 d .
C9 C 0.2045(3) -0.01410(8) 0.4101(2) 0.0291(4) Uani 1 1 d .
H9A H 0.1626 -0.0502 0.3712 0.044 Uiso 1 1 calc R
H9B H 0.2976 -0.0187 0.4988 0.044 Uiso 1 1 calc R
H9C H 0.2522 0.0060 0.3360 0.044 Uiso 1 1 calc R
C10 C -0.0840(3) 0.03496(8) 0.3066(2) 0.0302(4) Uani 1 1 d .
C11 C -0.1985(3) 0.07954(9) 0.2994(2) 0.0359(5) Uani 1 1 d .
H11 H -0.1956 0.1009 0.3853 0.043 Uiso 1 1 calc R
C12 C -0.3170(3) 0.09371(10) 0.1702(3) 0.0403(5) Uani 1 1 d .
H12 H -0.3928 0.1244 0.1700 0.048 Uiso 1 1 calc R
C13 C -0.3270(3) 0.06404(10) 0.0417(3) 0.0382(5) Uani 1 1 d .
C14 C -0.2160(3) 0.01908(10) 0.0487(2) 0.0362(5) Uani 1 1 d .
H14 H -0.2215 -0.0027 -0.0366 0.043 Uiso 1 1 calc R
C15 C -0.0971(3) 0.00510(9) 0.1770(2) 0.0337(5) Uani 1 1 d .
H15 H -0.0223 -0.0258 0.1767 0.040 Uiso 1 1 calc R
C16 C -0.4484(3) 0.08045(13) -0.1005(3) 0.0499(7) Uani 1 1 d .
H16A H -0.5163 0.1130 -0.0843 0.075 Uiso 0.50 1 calc PR
H16B H -0.5298 0.0502 -0.1361 0.075 Uiso 0.50 1 calc PR
H16C H -0.3780 0.0889 -0.1737 0.075 Uiso 0.50 1 calc PR
H16D H -0.4331 0.0551 -0.1784 0.075 Uiso 0.50 1 calc PR
H16E H -0.4196 0.1178 -0.1266 0.075 Uiso 0.50 1 calc PR
H16F H -0.5714 0.0792 -0.0890 0.075 Uiso 0.50 1 calc PR
F1 F 0.6975(2) 0.38118(6) 0.51248(19) 0.0530(4) Uani 1 1 d .
F2 F 0.4480(2) 0.36868(6) 0.35782(18) 0.0547(4) Uani 1 1 d .
F3 F 0.6400(2) 0.27773(6) 0.38932(18) 0.0508(4) Uani 1 1 d .
F4 F 0.6938(2) 0.28475(7) 0.62675(18) 0.0564(4) Uani 1 1 d .
F5 F 0.3569(2) 0.27251(6) 0.63422(16) 0.0465(4) Uani 1 1 d .
F6 F 0.27642(19) 0.27641(5) 0.39630(16) 0.0429(3) Uani 1 1 d .
F7 F 0.45077(18) 0.18517(5) 0.36384(14) 0.0368(3) Uani 1 1 d .
F8 F 0.57392(18) 0.18232(6) 0.59663(16) 0.0417(3) Uani 1 1 d .
F9 F 0.28447(19) 0.16223(5) 0.67692(14) 0.0397(3) Uani 1 1 d .
F10 F 0.11628(17) 0.18946(5) 0.47157(16) 0.0401(3) Uani 1 1 d .
F11 F 0.20797(18) 0.10758(5) 0.32301(13) 0.0375(3) Uani 1 1 d .
F12 F 0.42053(17) 0.08292(5) 0.50464(16) 0.0388(3) Uani 1 1 d .

loop_
_atom_site_aniso_label
_atom_site_aniso_U_11
_atom_site_aniso_U_22
_atom_site_aniso_U_33
_atom_site_aniso_U_23
_atom_site_aniso_U_13
_atom_site_aniso_U_12
C1 0.0492(13) 0.0312(11) 0.0442(13) 0.0000(9) 0.0159(11) -0.0103(10)
C2 0.0404(12) 0.0332(11) 0.0333(11) 0.0018(9) 0.0093(9) -0.0049(9)
C3 0.0395(11) 0.0280(10) 0.0282(10) -0.0005(8) 0.0088(8) -0.0031(8)
C4 0.0347(10) 0.0274(10) 0.0297(10) 0.0006(8) 0.0076(8) -0.0010(8)
C5 0.0351(10) 0.0251(9) 0.0288(10) 0.0025(7) 0.0092(8) -0.0002(8)
C6 0.0349(10) 0.0263(10) 0.0284(10) 0.0008(7) 0.0098(8) 0.0013(8)
C7 0.0345(10) 0.0247(9) 0.0288(10) -0.0009(7) 0.0109(8) -0.0024(8)
C8 0.0336(10) 0.0254(9) 0.0314(10) -0.0009(8) 0.0119(8) 0.0006(8)
C9 0.0317(10) 0.0256(9) 0.0319(10) 0.0007(8) 0.0110(8) 0.0030(8)
C10 0.0337(10) 0.0280(10) 0.0308(10) 0.0024(8) 0.0112(8) 0.0004(8)
C11 0.0421(12) 0.0344(11) 0.0328(11) 0.0035(9) 0.0119(9) 0.0084(9)
C12 0.0408(12) 0.0434(13) 0.0374(12) 0.0096(10) 0.0101(9) 0.0133(10)
C13 0.0332(11) 0.0485(13) 0.0333(11) 0.0105(10) 0.0079(9) 0.0028(10)
C14 0.0416(12) 0.0400(12) 0.0277(10) 0.0013(9) 0.0090(9) -0.0010(9)
C15 0.0392(11) 0.0295(10) 0.0338(11) 0.0013(8) 0.0110(9) 0.0023(9)
C16 0.0398(13) 0.0725(18) 0.0370(12) 0.0166(12) 0.0071(10) 0.0070(12)
F1 0.0589(9) 0.0390(8) 0.0645(10) -0.0019(7) 0.0207(8) -0.0198(7)
F2 0.0715(11) 0.0360(8) 0.0536(9) 0.0139(7) 0.0064(8) -0.0071(7)
F3 0.0603(9) 0.0402(8) 0.0625(10) -0.0047(7) 0.0366(8) -0.0082(7)
F4 0.0540(9) 0.0474(9) 0.0577(10) 0.0110(7) -0.0108(7) -0.0151(7)
F5 0.0700(10) 0.0333(7) 0.0452(8) -0.0077(6) 0.0324(7) -0.0097(7)
F6 0.0436(8) 0.0294(7) 0.0512(8) 0.0064(6) -0.0002(6) -0.0004(6)
F7 0.0461(7) 0.0327(7) 0.0361(7) -0.0037(5) 0.0188(6) -0.0056(5)
F8 0.0371(7) 0.0357(7) 0.0475(8) 0.0070(6) -0.0016(6) -0.0028(5)
F9 0.0589(9) 0.0336(7) 0.0299(6) -0.0045(5) 0.0168(6) -0.0095(6)
F10 0.0335(7) 0.0291(6) 0.0584(9) 0.0050(6) 0.0111(6) 0.0030(5)
F11 0.0508(8) 0.0357(7) 0.0280(6) 0.0004(5) 0.0126(5) -0.0083(6)
F12 0.0321(6) 0.0310(6) 0.0540(8) -0.0004(6) 0.0108(6) 0.0022(5)

loop_
_atom_type_symbol
_atom_type_description
_atom_type_scat_dispersion_real
_atom_type_scat_dispersion_imag
_atom_type_scat_source
C C 0.0033 0.0016 'International Tables Vol C Tables 4.2.6.8 and 6.1.1.4'
H H 0.0000 0.0000 'International Tables Vol C Tables 4.2.6.8 and 6.1.1.4'
F F 0.0171 0.0103 'International Tables Vol C Tables 4.2.6.8 and 6.1.1.4'

loop_
_geom_angle_atom_site_label_1
_geom_angle_atom_site_label_2
_geom_angle_atom_site_label_3
_geom_angle
_geom_angle_site_symmetry_3
F2 C1 F1 107.27(19) .
F2 C1 C2 109.21(19) .
F1 C1 C2 107.9(2) .
F3 C2 F4 107.9(2) .
F3 C2 C1 109.52(18) .
F4 C2 C1 107.12(19) .
F3 C2 C3 109.41(18) .
F4 C2 C3 108.95(18) .
C1 C2 C3 113.8(2) .
F6 C3 F5 107.90(18) .
F6 C3 C2 108.24(17) .
F5 C3 C2 107.29(17) .
F6 C3 C4 108.90(17) .
F5 C3 C4 108.56(17) .
C2 C3 C4 115.70(19) .
F8 C4 F7 108.39(17) .
F8 C4 C3 108.38(17) .
F7 C4 C3 107.39(16) .
F8 C4 C5 108.62(16) .
F7 C4 C5 109.30(17) .
C3 C4 C5 114.60(17) .
F9 C5 F10 107.70(17) .
F9 C5 C6 108.58(16) .
F10 C5 C6 107.84(17) .
F9 C5 C4 107.32(17) .
F10 C5 C4 109.60(16) .
C6 C5 C4 115.54(17) .
F12 C6 F11 106.32(16) .
F12 C6 C7 111.86(17) .
F11 C6 C7 112.33(17) .
F12 C6 C5 106.52(17) .
F11 C6 C5 106.51(16) .
C7 C6 C5 112.84(17) .
C6 C7 C8 116.99(16) .
C9 C8 C7 108.08(17) .
C9 C8 C10 110.51(16) .
C7 C8 C10 110.24(17) .
C9 C8 C8 110.1(2) 3_556
C7 C8 C8 107.93(19) 3_556
C10 C8 C8 109.9(2) 3_556
C11 C10 C15 115.9(2) .
C11 C10 C8 123.20(19) .
C15 C10 C8 120.90(18) .
C12 C11 C10 121.9(2) .
C13 C12 C11 121.5(2) .
C14 C13 C12 116.9(2) .
C14 C13 C16 121.1(2) .
C12 C13 C16 122.0(2) .
C13 C14 C15 121.7(2) .
C14 C15 C10 122.1(2) .

loop_
_geom_bond_atom_site_label_1
_geom_bond_atom_site_label_2
_geom_bond_distance
_geom_bond_site_symmetry_2
C1 F2 1.346(3) .
C1 F1 1.347(3) .
C1 C2 1.530(3) .
C2 F3 1.341(3) .
C2 F4 1.341(3) .
C2 C3 1.533(3) .
C3 F6 1.339(3) .
C3 F5 1.348(2) .
C3 C4 1.551(3) .
C4 F8 1.340(2) .
C4 F7 1.343(2) .
C4 C5 1.552(3) .
C5 F9 1.346(2) .
C5 F10 1.347(2) .
C5 C6 1.541(3) .
C6 F12 1.358(2) .
C6 F11 1.361(2) .
C6 C7 1.512(3) .
C7 C8 1.543(3) .
C8 C9 1.539(3) .
C8 C10 1.544(3) .
C8 C8 1.622(4) 3_556
C10 C11 1.394(3) .
C10 C15 1.395(3) .
C11 C12 1.392(3) .
C12 C13 1.386(3) .
C13 C14 1.384(3) .
C13 C16 1.505(3) .
C14 C15 1.386(3) .
